data_7242720
loop_
_publ_author_name
'Thorat, Shridhar H.'
'George, Christy P.'
'Shaligram, Parth S.'
'P. R., Suresha'
'Gonnade, Rajesh G.'

_publ_section_title
;
 Polymorphs and hydrates of the anticancer drug erlotinib: X-ray
 crystallography, phase transition and biopharmaceutical studies
;
_journal_issue 22
_journal_name_full CrystEngComm
_journal_page_first 3961
_journal_page_last 3974
_journal_paper_doi 10.1039/D1CE00032B
_journal_volume 23
_journal_year 2021
_chemical_formula_moiety 'C22 H23 N3 O4, H2O'
_chemical_formula_sum 'C22 H25 N3 O5'
_chemical_formula_weight 411.45
_space_group_crystal_system triclinic
_space_group_IT_number 2
_space_group_name_Hall '-P 1'
_space_group_name_H-M_alt 'P -1'
_atom_sites_solution_hydrogens mixed
_audit_creation_method SHELXL-2018/3
_audit_update_record
;
2020-12-28 deposited with the CCDC.	2021-04-23 downloaded from the CCDC.
;
_cell_angle_alpha 111.931(12)
_cell_angle_beta 95.970(12)
_cell_angle_gamma 94.038(12)
_cell_formula_units_Z 4
_cell_length_a 10.945(3)
_cell_length_b 13.203(5)
_cell_length_c 15.214(5)
_cell_measurement_reflns_used 7414
_cell_measurement_temperature 100(2)
_cell_measurement_theta_max 36.18
_cell_measurement_theta_min 2.67
_cell_volume 2014.1(12)
_computing_cell_refinement 'SAINT (Bruker, 2016)'
_computing_data_collection 'APEX3 (Bruker, 2016)'
_computing_data_reduction 'SAINT (Bruker, 2016)'
_computing_molecular_graphics 'Bruker SHELXTL, Mercury 2020.20'
_computing_publication_material 'Bruker SHELXTL'
_computing_structure_refinement 'SHELXL-2018/3 (Sheldrick, 2018)'
_computing_structure_solution 'SHELXT 2014/5 (Sheldrick, 2014)'
_diffrn_ambient_temperature 100(2)
_diffrn_detector 'Photon II CPAD Area Detector'
_diffrn_detector_area_resol_mean 7.39
_diffrn_measured_fraction_theta_full 0.974
_diffrn_measured_fraction_theta_max 0.947
_diffrn_measurement_device '\k-geometry diffractometer'
_diffrn_measurement_device_type 'Bruker D8 VENTURE Kappa Duo PHOTON II CPAD'
_diffrn_measurement_method '\f and \w scans'
_diffrn_radiation_monochromator 'multilayer mirrors'
_diffrn_radiation_type MoK\a
_diffrn_radiation_wavelength 0.71073
_diffrn_reflns_av_R_equivalents 0.0271
_diffrn_reflns_av_unetI/netI 0.0167
_diffrn_reflns_Laue_measured_fraction_full 0.974
_diffrn_reflns_Laue_measured_fraction_max 0.947
_diffrn_reflns_limit_h_max 18
_diffrn_reflns_limit_h_min -18
_diffrn_reflns_limit_k_max 21
_diffrn_reflns_limit_k_min -21
_diffrn_reflns_limit_l_max 25
_diffrn_reflns_limit_l_min -25
_diffrn_reflns_number 140498
_diffrn_reflns_point_group_measured_fraction_full 0.974
_diffrn_reflns_point_group_measured_fraction_max 0.947
_diffrn_reflns_theta_full 25.242
_diffrn_reflns_theta_max 36.889
_diffrn_reflns_theta_min 2.368
_diffrn_source 'micro-focus sealed tube'
_diffrn_source_type 'Incoatech I\mS HB'
_exptl_absorpt_coefficient_mu 0.097
_exptl_absorpt_correction_T_max 0.7471
_exptl_absorpt_correction_T_min 0.7184
_exptl_absorpt_correction_type multi-scan
_exptl_absorpt_process_details
;
 SADABS 2016/2: Krause, L., Herbst-Irmer, R., Sheldrick G.M. & Stalke D.,
 J. Appl. Cryst. 48 (2015) 3-10
;
_exptl_crystal_colour colourless
_exptl_crystal_density_diffrn 1.357
_exptl_crystal_description block
_exptl_crystal_F_000 872
_exptl_crystal_size_max 0.260
_exptl_crystal_size_mid 0.200
_exptl_crystal_size_min 0.120
_refine_diff_density_max 0.567
_refine_diff_density_min -0.327
_refine_diff_density_rms 0.047
_refine_ls_extinction_method 'SHELXL-2018/3 (Sheldrick 2018)'
_refine_ls_goodness_of_fit_ref 1.028
_refine_ls_hydrogen_treatment mixed
_refine_ls_matrix_type full
_refine_ls_number_parameters 570
_refine_ls_number_reflns 19237
_refine_ls_number_restraints 0
_refine_ls_restrained_S_all 1.028
_refine_ls_R_factor_all 0.0415
_refine_ls_R_factor_gt 0.0362
_refine_ls_shift/su_max 0.001
_refine_ls_shift/su_mean 0.000
_refine_ls_structure_factor_coef Fsqd
_refine_ls_weighting_details 'w=1/[\s^2^(Fo^2^)+(0.0679P)^2^+0.2409P] where P=(Fo^2^+2Fc^2^)/3'
_refine_ls_weighting_scheme calc
_refine_ls_wR_factor_gt 0.1105
_refine_ls_wR_factor_ref 0.1156
_reflns_Friedel_coverage 0.000
_reflns_number_gt 16988
_reflns_number_total 19237
_reflns_threshold_expression 'I > 2\s(I)'
_cod_data_source_file d1ce00032b2.cif
_cod_data_source_block ETB_FORM_III
_cod_depositor_comments 'Adding full bibliography for 7242719--7242721.cif.'
_cod_original_cell_volume 2014.1(11)
_cod_database_code 7242720
_shelx_shelxl_version_number 2018/3
_shelx_space_group_comment
;
The symmetry employed for this shelxl refinement is uniquely defined
by the following loop, which should always be used as a source of
symmetry information in preference to the above space-group names.
They are only intended as comments.
;
_shelx_estimated_absorpt_t_min 0.975
_shelx_estimated_absorpt_t_max 0.988

loop_
_space_group_symop_operation_xyz
'x, y, z'
'-x, -y, -z'

loop_
_atom_site_label
_atom_site_type_symbol
_atom_site_fract_x
_atom_site_fract_y
_atom_site_fract_z
_atom_site_U_iso_or_equiv
_atom_site_adp_type
_atom_site_occupancy
_atom_site_site_symmetry_order
_atom_site_calc_flag
_atom_site_refinement_flags_posn
_atom_site_refinement_flags_adp
_atom_site_refinement_flags_occupancy
_atom_site_disorder_assembly
_atom_site_disorder_group
O1 O 0.03487(3) -0.05825(3) 0.12227(3) 0.01359(6) Uani 1 1 d . . . . .
O2 O -0.06611(4) -0.20371(3) 0.20815(3) 0.02035(8) Uani 1 1 d . . . . .
O3 O 0.20956(3) 0.08688(3) 0.23107(2) 0.01598(7) Uani 1 1 d . . . . .
O4 O 0.20111(4) 0.15665(4) 0.42669(3) 0.02034(8) Uani 1 1 d . . . . .
N1 N 0.23212(4) -0.10610(4) -0.15713(3) 0.01417(7) Uani 1 1 d . . . . .
N2 N 0.41692(4) 0.01114(4) -0.14367(3) 0.01453(7) Uani 1 1 d . . . . .
N3 N 0.50015(4) 0.15714(3) -0.00087(3) 0.01235(7) Uani 1 1 d . . . . .
H3N H 0.4917(10) 0.1945(8) 0.0588(7) 0.029(2) Uiso 1 1 d . . . . .
C1 C 0.32680(4) -0.07322(4) -0.19076(3) 0.01536(8) Uani 1 1 d . . . . .
H1 H 0.332444 -0.113835 -0.256253 0.018 Uiso 1 1 calc R U . . .
C2 C 0.41352(4) 0.06836(4) -0.05068(3) 0.01120(7) Uani 1 1 d . . . . .
C3 C 0.31408(4) 0.08755(4) 0.09760(3) 0.01154(7) Uani 1 1 d . . . . .
H3 H 0.374970 0.145920 0.137749 0.014 Uiso 1 1 calc R U . . .
C4 C 0.22001(4) 0.05085(4) 0.13572(3) 0.01136(7) Uani 1 1 d . . . . .
C5 C 0.12381(4) -0.03336(4) 0.07550(3) 0.01132(7) Uani 1 1 d . . . . .
C6 C 0.12920(4) -0.08353(4) -0.02110(3) 0.01201(7) Uani 1 1 d . . . . .
H6 H 0.066531 -0.140375 -0.060973 0.014 Uiso 1 1 calc R U . . .
C7 C 0.22853(4) -0.05010(4) -0.06086(3) 0.01130(7) Uani 1 1 d . . . . .
C8 C 0.31957(4) 0.03750(4) -0.00238(3) 0.01066(7) Uani 1 1 d . . . . .
C9 C 0.59870(4) 0.20177(4) -0.03348(3) 0.01136(7) Uani 1 1 d . . . . .
C10 C 0.63068(4) 0.15737(4) -0.12648(3) 0.01339(7) Uani 1 1 d . . . . .
H10 H 0.584372 0.092567 -0.173078 0.016 Uiso 1 1 calc R U . . .
C11 C 0.73074(5) 0.20896(4) -0.14997(4) 0.01540(8) Uani 1 1 d . . . . .
H11 H 0.752559 0.177676 -0.212583 0.018 Uiso 1 1 calc R U . . .
C12 C 0.79941(4) 0.30506(4) -0.08403(4) 0.01517(8) Uani 1 1 d . . . . .
H12 H 0.866531 0.339579 -0.101526 0.018 Uiso 1 1 calc R U . . .
C13 C 0.76766(4) 0.35008(4) 0.00889(3) 0.01325(7) Uani 1 1 d . . . . .
C14 C 0.66862(4) 0.29825(4) 0.03400(3) 0.01284(7) Uani 1 1 d . . . . .
H14 H 0.648452 0.328530 0.097194 0.015 Uiso 1 1 calc R U . . .
C15 C 0.83459(5) 0.45115(4) 0.07749(4) 0.01663(8) Uani 1 1 d . . . . .
C16 C 0.88829(5) 0.53829(5) 0.13328(4) 0.02231(10) Uani 1 1 d . . . . .
H16 H 0.930496 0.606778 0.177125 0.027 Uiso 1 1 calc R U . . .
C17 C -0.05248(4) -0.15394(4) 0.06944(3) 0.01425(8) Uani 1 1 d . . . . .
H17A H -0.008334 -0.218775 0.040704 0.017 Uiso 1 1 calc R U . . .
H17B H -0.104035 -0.142386 0.017309 0.017 Uiso 1 1 calc R U . . .
C18 C -0.13296(5) -0.17262(5) 0.13824(4) 0.01812(9) Uani 1 1 d . . . . .
H18A H -0.169550 -0.104328 0.171262 0.022 Uiso 1 1 calc R U . . .
H18B H -0.201618 -0.231018 0.101604 0.022 Uiso 1 1 calc R U . . .
C19 C -0.01686(6) -0.11381(5) 0.29484(4) 0.02228(10) Uani 1 1 d . . . . .
H19A H -0.084170 -0.073369 0.322882 0.033 Uiso 1 1 calc R U . . .
H19B H 0.042822 -0.064564 0.281287 0.033 Uiso 1 1 calc R U . . .
H19C H 0.024621 -0.141690 0.339965 0.033 Uiso 1 1 calc R U . . .
C20 C 0.32038(4) 0.13313(4) 0.29954(3) 0.01473(8) Uani 1 1 d . . . . .
H20A H 0.333363 0.213947 0.319049 0.018 Uiso 1 1 calc R U . . .
H20B H 0.393517 0.101747 0.271497 0.018 Uiso 1 1 calc R U . . .
C21 C 0.30116(5) 0.10392(4) 0.38456(3) 0.01662(8) Uani 1 1 d . . . . .
H21A H 0.282543 0.023242 0.363666 0.020 Uiso 1 1 calc R U . . .
H21B H 0.377251 0.128407 0.431899 0.020 Uiso 1 1 calc R U . . .
C22 C 0.15853(6) 0.11446(5) 0.49292(4) 0.02298(10) Uani 1 1 d . . . . .
H22A H 0.226134 0.125504 0.544362 0.034 Uiso 1 1 calc R U . . .
H22B H 0.130416 0.035723 0.459904 0.034 Uiso 1 1 calc R U . . .
H22C H 0.089690 0.153088 0.520134 0.034 Uiso 1 1 calc R U . . .
O1' O 0.45500(3) 0.54554(3) 0.36997(3) 0.01509(7) Uani 1 1 d . . . . .
O2' O 0.55613(4) 0.69025(4) 0.28457(3) 0.02252(8) Uani 1 1 d . . . . .
O3' O 0.28523(4) 0.38842(4) 0.27015(3) 0.02224(9) Uani 1 1 d . . . . .
O4' O 0.29533(5) 0.35588(4) 0.07933(3) 0.02799(10) Uani 1 1 d . . . . .
N1' N 0.26249(4) 0.61341(4) 0.65566(3) 0.01440(7) Uani 1 1 d . . . . .
N2' N 0.07935(4) 0.49660(4) 0.64816(3) 0.01461(7) Uani 1 1 d . . . . .
N3' N -0.00132(4) 0.34392(3) 0.50883(3) 0.01311(7) Uani 1 1 d . . . . .
H3'N H 0.0073(10) 0.3042(8) 0.4493(7) 0.030(2) Uiso 1 1 d . . . . .
C1' C 0.16886(4) 0.58258(4) 0.69176(3) 0.01541(8) Uani 1 1 d . . . . .
H1' H 0.163593 0.626338 0.756661 0.018 Uiso 1 1 calc R U . . .
C2' C 0.08332(4) 0.43483(4) 0.55629(3) 0.01176(7) Uani 1 1 d . . . . .
C3' C 0.18165(4) 0.40516(4) 0.40674(3) 0.01271(7) Uani 1 1 d . . . . .
H3' H 0.121349 0.344840 0.369419 0.015 Uiso 1 1 calc R U . . .
C4' C 0.27450(4) 0.43736(4) 0.36524(3) 0.01295(7) Uani 1 1 d . . . . .
C5' C 0.36873(4) 0.52550(4) 0.42082(3) 0.01231(7) Uani 1 1 d . . . . .
C6' C 0.36407(4) 0.58257(4) 0.51697(3) 0.01288(7) Uani 1 1 d . . . . .
H6' H 0.425989 0.641601 0.554029 0.015 Uiso 1 1 calc R U . . .
C7' C 0.26630(4) 0.55255(4) 0.56011(3) 0.01173(7) Uani 1 1 d . . . . .
C8' C 0.17615(4) 0.46235(4) 0.50559(3) 0.01117(7) Uani 1 1 d . . . . .
C9' C -0.10004(4) 0.29997(4) 0.54152(3) 0.01247(7) Uani 1 1 d . . . . .
C10' C -0.13187(5) 0.34465(4) 0.63453(3) 0.01495(8) Uani 1 1 d . . . . .
H10' H -0.084481 0.408501 0.681579 0.018 Uiso 1 1 calc R U . . .
C11' C -0.23390(5) 0.29418(4) 0.65701(4) 0.01720(8) Uani 1 1 d . . . . .
H11' H -0.255936 0.325296 0.719567 0.021 Uiso 1 1 calc R U . . .
C12' C -0.30420(5) 0.19947(4) 0.59019(4) 0.01677(8) Uani 1 1 d . . . . .
H12' H -0.372939 0.166153 0.607004 0.020 Uiso 1 1 calc R U . . .
C13' C -0.27182(4) 0.15399(4) 0.49752(4) 0.01451(8) Uani 1 1 d . . . . .
C14' C -0.17051(4) 0.20418(4) 0.47360(3) 0.01417(8) Uani 1 1 d . . . . .
H14' H -0.149082 0.173237 0.410829 0.017 Uiso 1 1 calc R U . . .
C15' C -0.34305(5) 0.05627(4) 0.42693(4) 0.01804(9) Uani 1 1 d . . . . .
C16' C -0.40183(6) -0.02662(5) 0.36838(5) 0.02459(11) Uani 1 1 d . . . . .
H16' H -0.448063 -0.091822 0.322317 0.030 Uiso 1 1 calc R U . . .
C17' C 0.54825(4) 0.63775(4) 0.41784(4) 0.01570(8) Uani 1 1 d . . . . .
H17C H 0.600795 0.626543 0.469703 0.019 Uiso 1 1 calc R U . . .
H17D H 0.509611 0.706142 0.445965 0.019 Uiso 1 1 calc R U . . .
C18' C 0.62436(5) 0.64502(4) 0.34288(4) 0.01884(9) Uani 1 1 d . . . . .
H18C H 0.703413 0.692263 0.374005 0.023 Uiso 1 1 calc R U . . .
H18D H 0.643386 0.570901 0.303065 0.023 Uiso 1 1 calc R U . . .
C19' C 0.61898(7) 0.68964(7) 0.20728(5) 0.03231(14) Uani 1 1 d . . . . .
H19D H 0.628395 0.613723 0.166918 0.048 Uiso 1 1 calc R U . . .
H19E H 0.700816 0.732065 0.232446 0.048 Uiso 1 1 calc R U . . .
H19F H 0.571078 0.722731 0.169154 0.048 Uiso 1 1 calc R U . . .
C20' C 0.17411(5) 0.35709(4) 0.20148(3) 0.01636(8) Uani 1 1 d . . . . .
H20C H 0.102773 0.386890 0.233428 0.020 Uiso 1 1 calc R U . . .
H20D H 0.156283 0.275992 0.171233 0.020 Uiso 1 1 calc R U . . .
C21' C 0.19597(6) 0.40365(5) 0.12726(4) 0.02469(11) Uani 1 1 d . . . . .
H21C H 0.120078 0.387415 0.080501 0.030 Uiso 1 1 calc R U . . .
H21D H 0.216561 0.484475 0.158292 0.030 Uiso 1 1 calc R U . . .
C22' C 0.37742(7) 0.43164(7) 0.06398(7) 0.04069(19) Uani 1 1 d . . . . .
H22D H 0.444681 0.394313 0.032662 0.061 Uiso 1 1 calc R U . . .
H22E H 0.411789 0.490190 0.125489 0.061 Uiso 1 1 calc R U . . .
H22F H 0.333345 0.463514 0.023005 0.061 Uiso 1 1 calc R U . . .
O5 O 0.51731(4) 0.29619(4) 0.21013(3) 0.01991(8) Uani 1 1 d . . . . .
H5A H 0.5822(11) 0.3198(9) 0.2520(8) 0.036(3) Uiso 1 1 d . . . . .
H5B H 0.4639(11) 0.3413(9) 0.2288(8) 0.039(3) Uiso 1 1 d . . . . .
O6 O -0.01818(4) 0.19559(4) 0.29651(3) 0.02005(8) Uani 1 1 d . . . . .
H6A H -0.0825(10) 0.1706(9) 0.2519(8) 0.035(3) Uiso 1 1 d . . . . .
H6B H 0.0349(11) 0.1503(9) 0.2795(8) 0.037(3) Uiso 1 1 d . . . . .

loop_
_atom_site_aniso_label
_atom_site_aniso_U_11
_atom_site_aniso_U_22
_atom_site_aniso_U_33
_atom_site_aniso_U_23
_atom_site_aniso_U_13
_atom_site_aniso_U_12
O1 0.01123(13) 0.01557(14) 0.01382(14) 0.00595(11) 0.00287(10) -0.00285(11)
O2 0.02745(19) 0.01565(16) 0.01864(16) 0.00870(13) 0.00161(14) -0.00268(13)
O3 0.01150(13) 0.02380(17) 0.01000(13) 0.00417(12) 0.00167(10) -0.00198(12)
O4 0.02482(18) 0.02480(18) 0.01809(16) 0.01269(14) 0.00956(14) 0.01094(15)
N1 0.01280(15) 0.01570(16) 0.01121(15) 0.00262(12) 0.00166(12) -0.00179(12)
N2 0.01282(15) 0.01679(17) 0.01124(15) 0.00279(13) 0.00228(12) -0.00198(12)
N3 0.01082(14) 0.01303(15) 0.01154(15) 0.00305(12) 0.00294(11) -0.00188(11)
C1 0.01380(17) 0.01741(19) 0.01144(17) 0.00234(14) 0.00211(13) -0.00245(14)
C2 0.00917(15) 0.01247(16) 0.01152(16) 0.00424(13) 0.00176(12) 0.00001(12)
C3 0.00985(15) 0.01242(16) 0.01105(16) 0.00339(13) 0.00158(12) -0.00082(12)
C4 0.01009(15) 0.01276(16) 0.01043(15) 0.00383(13) 0.00135(12) -0.00013(12)
C5 0.00939(15) 0.01284(16) 0.01239(16) 0.00579(13) 0.00171(12) -0.00009(12)
C6 0.01008(16) 0.01288(17) 0.01210(16) 0.00430(13) 0.00103(12) -0.00133(13)
C7 0.00978(15) 0.01220(16) 0.01103(16) 0.00381(13) 0.00113(12) -0.00026(12)
C8 0.00920(15) 0.01163(16) 0.01044(15) 0.00367(13) 0.00135(12) -0.00003(12)
C9 0.00974(15) 0.01194(16) 0.01299(16) 0.00539(13) 0.00253(12) 0.00036(12)
C10 0.01391(17) 0.01354(17) 0.01313(17) 0.00513(14) 0.00410(13) 0.00089(13)
C11 0.01663(18) 0.01554(18) 0.01593(18) 0.00724(15) 0.00643(14) 0.00115(14)
C12 0.01464(18) 0.01530(18) 0.01820(19) 0.00877(15) 0.00549(14) 0.00075(14)
C13 0.01127(16) 0.01225(17) 0.01698(18) 0.00666(14) 0.00220(13) -0.00019(13)
C14 0.01125(16) 0.01286(17) 0.01407(17) 0.00491(14) 0.00252(13) -0.00045(13)
C15 0.01433(18) 0.01541(19) 0.0200(2) 0.00711(16) 0.00299(15) -0.00148(14)
C16 0.0207(2) 0.0181(2) 0.0247(2) 0.00566(18) 0.00285(18) -0.00435(17)
C17 0.01128(16) 0.01514(18) 0.01633(18) 0.00681(15) 0.00139(13) -0.00198(13)
C18 0.01375(18) 0.0219(2) 0.0196(2) 0.00994(17) 0.00269(15) -0.00394(15)
C19 0.0287(3) 0.0210(2) 0.0169(2) 0.00803(17) 0.00244(18) -0.00171(18)
C20 0.01347(17) 0.01640(19) 0.01167(17) 0.00331(14) 0.00026(13) -0.00118(14)
C21 0.01823(19) 0.0183(2) 0.01337(18) 0.00573(15) 0.00217(14) 0.00469(15)
C22 0.0281(3) 0.0268(3) 0.0194(2) 0.01299(19) 0.00865(19) 0.0065(2)
O1' 0.01244(14) 0.01641(15) 0.01590(15) 0.00579(12) 0.00379(11) -0.00197(11)
O2' 0.02265(18) 0.02575(19) 0.0284(2) 0.01737(16) 0.01281(15) 0.00925(15)
O3' 0.01151(14) 0.0361(2) 0.01125(14) 0.00101(14) 0.00183(11) -0.00225(14)
O4' 0.0375(2) 0.0244(2) 0.0249(2) 0.00806(16) 0.01781(18) 0.01001(18)
N1' 0.01324(16) 0.01482(16) 0.01216(15) 0.00236(13) 0.00094(12) -0.00031(12)
N2' 0.01321(15) 0.01598(17) 0.01246(15) 0.00328(13) 0.00191(12) -0.00013(12)
N3' 0.01134(15) 0.01303(15) 0.01360(15) 0.00371(12) 0.00297(12) -0.00122(12)
C1' 0.01405(17) 0.01691(19) 0.01225(17) 0.00260(14) 0.00156(13) -0.00015(14)
C2' 0.00989(15) 0.01235(17) 0.01259(16) 0.00440(13) 0.00121(12) 0.00113(12)
C3' 0.01015(16) 0.01313(17) 0.01215(16) 0.00231(13) 0.00103(12) -0.00062(13)
C4' 0.01026(16) 0.01529(18) 0.01144(16) 0.00329(14) 0.00138(12) 0.00020(13)
C5' 0.00992(16) 0.01303(17) 0.01387(17) 0.00536(14) 0.00123(13) 0.00034(13)
C6' 0.01115(16) 0.01256(17) 0.01361(17) 0.00406(14) 0.00098(13) -0.00063(13)
C7' 0.01035(16) 0.01152(16) 0.01197(16) 0.00340(13) 0.00043(12) 0.00057(12)
C8' 0.00927(15) 0.01162(16) 0.01174(16) 0.00370(13) 0.00104(12) 0.00066(12)
C9' 0.01093(16) 0.01270(17) 0.01482(17) 0.00622(14) 0.00265(13) 0.00142(13)
C10' 0.01647(18) 0.01428(18) 0.01547(18) 0.00659(15) 0.00480(14) 0.00180(14)
C11' 0.0202(2) 0.01677(19) 0.01768(19) 0.00872(16) 0.00739(16) 0.00255(16)
C12' 0.01576(19) 0.0177(2) 0.0207(2) 0.01088(17) 0.00594(15) 0.00143(15)
C13' 0.01217(17) 0.01473(18) 0.01825(19) 0.00840(15) 0.00216(14) 0.00020(13)
C14' 0.01195(17) 0.01462(18) 0.01585(18) 0.00613(15) 0.00199(13) -0.00072(13)
C15' 0.01463(18) 0.0196(2) 0.0210(2) 0.00992(17) 0.00179(15) -0.00206(15)
C16' 0.0208(2) 0.0248(3) 0.0251(2) 0.0084(2) 0.00054(18) -0.00646(19)
C17' 0.01149(17) 0.01530(18) 0.0204(2) 0.00760(15) 0.00161(14) -0.00128(14)
C18' 0.01277(18) 0.0196(2) 0.0274(2) 0.01197(18) 0.00602(16) 0.00149(15)
C19' 0.0347(3) 0.0407(4) 0.0343(3) 0.0235(3) 0.0196(3) 0.0133(3)
C20' 0.01519(18) 0.01681(19) 0.01323(17) 0.00266(15) -0.00045(14) -0.00171(14)
C21' 0.0355(3) 0.0232(2) 0.0200(2) 0.00995(19) 0.0117(2) 0.0125(2)
C22' 0.0297(3) 0.0426(4) 0.0666(6) 0.0352(4) 0.0189(3) 0.0143(3)
O5 0.01347(15) 0.02136(18) 0.01679(16) -0.00091(13) 0.00063(12) -0.00114(12)
O6 0.01277(15) 0.02038(17) 0.01830(16) -0.00149(13) 0.00013(12) -0.00036(12)

loop_
_atom_type_symbol
_atom_type_description
_atom_type_scat_dispersion_real
_atom_type_scat_dispersion_imag
_atom_type_scat_source
C C 0.0033 0.0016 'International Tables Vol C Tables 4.2.6.8 and 6.1.1.4'
H H 0.0000 0.0000 'International Tables Vol C Tables 4.2.6.8 and 6.1.1.4'
N N 0.0061 0.0033 'International Tables Vol C Tables 4.2.6.8 and 6.1.1.4'
O O 0.0106 0.0060 'International Tables Vol C Tables 4.2.6.8 and 6.1.1.4'

loop_
_geom_angle_atom_site_label_1
_geom_angle_atom_site_label_2
_geom_angle_atom_site_label_3
_geom_angle
_geom_angle_site_symmetry_1
_geom_angle_site_symmetry_3
_geom_angle_publ_flag
C5 O1 C17 117.24(4) . . ?
C19 O2 C18 114.21(5) . . ?
C4 O3 C20 118.43(4) . . ?
C21 O4 C22 112.28(4) . . ?
C1 N1 C7 115.36(4) . . ?
C2 N2 C1 117.51(4) . . ?
C2 N3 C9 129.18(4) . . ?
C2 N3 H3N 116.4(7) . . ?
C9 N3 H3N 114.3(7) . . ?
N1 C1 N2 128.08(5) . . ?
N1 C1 H1 116.0 . . ?
N2 C1 H1 116.0 . . ?
N2 C2 N3 119.58(4) . . ?
N2 C2 C8 120.68(4) . . ?
N3 C2 C8 119.74(4) . . ?
C4 C3 C8 119.60(4) . . ?
C4 C3 H3 120.2 . . ?
C8 C3 H3 120.2 . . ?
O3 C4 C3 125.03(4) . . ?
O3 C4 C5 114.01(4) . . ?
C3 C4 C5 120.94(4) . . ?
O1 C5 C6 125.61(4) . . ?
O1 C5 C4 114.50(4) . . ?
C6 C5 C4 119.87(4) . . ?
C5 C6 C7 119.83(4) . . ?
C5 C6 H6 120.1 . . ?
C7 C6 H6 120.1 . . ?
N1 C7 C8 122.31(4) . . ?
N1 C7 C6 117.41(4) . . ?
C8 C7 C6 120.28(4) . . ?
C7 C8 C3 119.31(4) . . ?
C7 C8 C2 115.88(4) . . ?
C3 C8 C2 124.80(4) . . ?
C10 C9 C14 118.90(4) . . ?
C10 C9 N3 125.10(4) . . ?
C14 C9 N3 115.99(4) . . ?
C11 C10 C9 119.71(5) . . ?
C11 C10 H10 120.1 . . ?
C9 C10 H10 120.1 . . ?
C12 C11 C10 121.74(5) . . ?
C12 C11 H11 119.1 . . ?
C10 C11 H11 119.1 . . ?
C11 C12 C13 118.83(4) . . ?
C11 C12 H12 120.6 . . ?
C13 C12 H12 120.6 . . ?
C14 C13 C12 120.09(4) . . ?
C14 C13 C15 119.92(5) . . ?
C12 C13 C15 119.96(4) . . ?
C13 C14 C9 120.71(5) . . ?
C13 C14 H14 119.6 . . ?
C9 C14 H14 119.6 . . ?
C16 C15 C13 177.41(6) . . ?
C15 C16 H16 180.0 . . ?
O1 C17 C18 107.89(4) . . ?
O1 C17 H17A 110.1 . . ?
C18 C17 H17A 110.1 . . ?
O1 C17 H17B 110.1 . . ?
C18 C17 H17B 110.1 . . ?
H17A C17 H17B 108.4 . . ?
O2 C18 C17 112.70(5) . . ?
O2 C18 H18A 109.1 . . ?
C17 C18 H18A 109.1 . . ?
O2 C18 H18B 109.1 . . ?
C17 C18 H18B 109.1 . . ?
H18A C18 H18B 107.8 . . ?
O2 C19 H19A 109.5 . . ?
O2 C19 H19B 109.5 . . ?
H19A C19 H19B 109.5 . . ?
O2 C19 H19C 109.5 . . ?
H19A C19 H19C 109.5 . . ?
H19B C19 H19C 109.5 . . ?
O3 C20 C21 106.32(4) . . ?
O3 C20 H20A 110.5 . . ?
C21 C20 H20A 110.5 . . ?
O3 C20 H20B 110.5 . . ?
C21 C20 H20B 110.5 . . ?
H20A C20 H20B 108.7 . . ?
O4 C21 C20 108.73(4) . . ?
O4 C21 H21A 109.9 . . ?
C20 C21 H21A 109.9 . . ?
O4 C21 H21B 109.9 . . ?
C20 C21 H21B 109.9 . . ?
H21A C21 H21B 108.3 . . ?
O4 C22 H22A 109.5 . . ?
O4 C22 H22B 109.5 . . ?
H22A C22 H22B 109.5 . . ?
O4 C22 H22C 109.5 . . ?
H22A C22 H22C 109.5 . . ?
H22B C22 H22C 109.5 . . ?
C5' O1' C17' 118.03(4) . . ?
C19' O2' C18' 111.10(5) . . ?
C4' O3' C20' 118.35(4) . . ?
C22' O4' C21' 113.43(6) . . ?
C1' N1' C7' 115.49(4) . . ?
C2' N2' C1' 117.06(4) . . ?
C2' N3' C9' 130.00(4) . . ?
C2' N3' H3'N 116.7(7) . . ?
C9' N3' H3'N 113.2(7) . . ?
N1' C1' N2' 128.33(5) . . ?
N1' C1' H1' 115.8 . . ?
N2' C1' H1' 115.8 . . ?
N2' C2' N3' 120.17(4) . . ?
N2' C2' C8' 120.87(5) . . ?
N3' C2' C8' 118.96(4) . . ?
C4' C3' C8' 119.72(4) . . ?
C4' C3' H3' 120.1 . . ?
C8' C3' H3' 120.1 . . ?
O3' C4' C3' 123.57(5) . . ?
O3' C4' C5' 115.38(4) . . ?
C3' C4' C5' 121.04(5) . . ?
O1' C5' C6' 126.23(4) . . ?
O1' C5' C4' 113.88(5) . . ?
C6' C5' C4' 119.87(4) . . ?
C5' C6' C7' 119.65(4) . . ?
C5' C6' H6' 120.2 . . ?
C7' C6' H6' 120.2 . . ?
N1' C7' C8' 121.73(4) . . ?
N1' C7' C6' 118.10(4) . . ?
C8' C7' C6' 120.18(5) . . ?
C7' C8' C3' 119.44(4) . . ?
C7' C8' C2' 116.36(4) . . ?
C3' C8' C2' 124.20(4) . . ?
C10' C9' C14' 119.20(4) . . ?
C10' C9' N3' 125.14(4) . . ?
C14' C9' N3' 115.65(5) . . ?
C11' C10' C9' 119.34(5) . . ?
C11' C10' H10' 120.3 . . ?
C9' C10' H10' 120.3 . . ?
C12' C11' C10' 121.81(5) . . ?
C12' C11' H11' 119.1 . . ?
C10' C11' H11' 119.1 . . ?
C11' C12' C13' 118.96(5) . . ?
C11' C12' H12' 120.5 . . ?
C13' C12' H12' 120.5 . . ?
C14' C13' C12' 119.92(5) . . ?
C14' C13' C15' 119.93(5) . . ?
C12' C13' C15' 120.15(5) . . ?
C13' C14' C9' 120.75(5) . . ?
C13' C14' H14' 119.6 . . ?
C9' C14' H14' 119.6 . . ?
C16' C15' C13' 179.00(6) . . ?
C15' C16' H16' 180.0 . . ?
O1' C17' C18' 106.33(5) . . ?
O1' C17' H17C 110.5 . . ?
C18' C17' H17C 110.5 . . ?
O1' C17' H17D 110.5 . . ?
C18' C17' H17D 110.5 . . ?
H17C C17' H17D 108.7 . . ?
O2' C18' C17' 108.82(5) . . ?
O2' C18' H18C 109.9 . . ?
C17' C18' H18C 109.9 . . ?
O2' C18' H18D 109.9 . . ?
C17' C18' H18D 109.9 . . ?
H18C C18' H18D 108.3 . . ?
O2' C19' H19D 109.5 . . ?
O2' C19' H19E 109.5 . . ?
H19D C19' H19E 109.5 . . ?
O2' C19' H19F 109.5 . . ?
H19D C19' H19F 109.5 . . ?
H19E C19' H19F 109.5 . . ?
O3' C20' C21' 107.21(5) . . ?
O3' C20' H20C 110.3 . . ?
C21' C20' H20C 110.3 . . ?
O3' C20' H20D 110.3 . . ?
C21' C20' H20D 110.3 . . ?
H20C C20' H20D 108.5 . . ?
O4' C21' C20' 109.25(5) . . ?
O4' C21' H21C 109.8 . . ?
C20' C21' H21C 109.8 . . ?
O4' C21' H21D 109.8 . . ?
C20' C21' H21D 109.8 . . ?
H21C C21' H21D 108.3 . . ?
O4' C22' H22D 109.5 . . ?
O4' C22' H22E 109.5 . . ?
H22D C22' H22E 109.5 . . ?
O4' C22' H22F 109.5 . . ?
H22D C22' H22F 109.5 . . ?
H22E C22' H22F 109.5 . . ?
H5A O5 H5B 107.7(10) . . ?
H6A O6 H6B 106.7(10) . . ?

loop_
_geom_bond_atom_site_label_1
_geom_bond_atom_site_label_2
_geom_bond_distance
_geom_bond_site_symmetry_2
_geom_bond_publ_flag
O1 C5 1.3549(6) . ?
O1 C17 1.4379(7) . ?
O2 C19 1.4253(8) . ?
O2 C18 1.4289(8) . ?
O3 C4 1.3676(7) . ?
O3 C20 1.4447(7) . ?
O4 C21 1.4194(7) . ?
O4 C22 1.4225(7) . ?
N1 C1 1.3180(7) . ?
N1 C7 1.3786(7) . ?
N2 C2 1.3380(7) . ?
N2 C1 1.3523(7) . ?
N3 C2 1.3703(7) . ?
N3 C9 1.4132(7) . ?
N3 H3N 0.875(10) . ?
C1 H1 0.9500 . ?
C2 C8 1.4440(7) . ?
C3 C4 1.3767(7) . ?
C3 C8 1.4241(8) . ?
C3 H3 0.9500 . ?
C4 C5 1.4344(7) . ?
C5 C6 1.3779(8) . ?
C6 C7 1.4182(7) . ?
C6 H6 0.9500 . ?
C7 C8 1.4165(7) . ?
C9 C10 1.4072(8) . ?
C9 C14 1.4088(7) . ?
C10 C11 1.3962(7) . ?
C10 H10 0.9500 . ?
C11 C12 1.3926(8) . ?
C11 H11 0.9500 . ?
C12 C13 1.4057(8) . ?
C12 H12 0.9500 . ?
C13 C14 1.4022(7) . ?
C13 C15 1.4386(8) . ?
C14 H14 0.9500 . ?
C15 C16 1.2088(8) . ?
C16 H16 0.9500 . ?
C17 C18 1.5120(8) . ?
C17 H17A 0.9900 . ?
C17 H17B 0.9900 . ?
C18 H18A 0.9900 . ?
C18 H18B 0.9900 . ?
C19 H19A 0.9800 . ?
C19 H19B 0.9800 . ?
C19 H19C 0.9800 . ?
C20 C21 1.5114(8) . ?
C20 H20A 0.9900 . ?
C20 H20B 0.9900 . ?
C21 H21A 0.9900 . ?
C21 H21B 0.9900 . ?
C22 H22A 0.9800 . ?
C22 H22B 0.9800 . ?
C22 H22C 0.9800 . ?
O1' C5' 1.3527(6) . ?
O1' C17' 1.4361(7) . ?
O2' C19' 1.4206(8) . ?
O2' C18' 1.4219(8) . ?
O3' C4' 1.3682(7) . ?
O3' C20' 1.4436(7) . ?
O4' C22' 1.3978(10) . ?
O4' C21' 1.4247(8) . ?
N1' C1' 1.3201(7) . ?
N1' C7' 1.3804(7) . ?
N2' C2' 1.3367(7) . ?
N2' C1' 1.3544(7) . ?
N3' C2' 1.3701(7) . ?
N3' C9' 1.4109(7) . ?
N3' H3'N 0.880(10) . ?
C1' H1' 0.9500 . ?
C2' C8' 1.4420(7) . ?
C3' C4' 1.3731(7) . ?
C3' C8' 1.4187(8) . ?
C3' H3' 0.9500 . ?
C4' C5' 1.4309(8) . ?
C5' C6' 1.3813(8) . ?
C6' C7' 1.4190(7) . ?
C6' H6' 0.9500 . ?
C7' C8' 1.4164(7) . ?
C9' C10' 1.4070(8) . ?
C9' C14' 1.4082(8) . ?
C10' C11' 1.3975(8) . ?
C10' H10' 0.9500 . ?
C11' C12' 1.3932(8) . ?
C11' H11' 0.9500 . ?
C12' C13' 1.4055(8) . ?
C12' H12' 0.9500 . ?
C13' C14' 1.4006(7) . ?
C13' C15' 1.4405(8) . ?
C14' H14' 0.9500 . ?
C15' C16' 1.2077(8) . ?
C16' H16' 0.9500 . ?
C17' C18' 1.5072(8) . ?
C17' H17C 0.9900 . ?
C17' H17D 0.9900 . ?
C18' H18C 0.9900 . ?
C18' H18D 0.9900 . ?
C19' H19D 0.9800 . ?
C19' H19E 0.9800 . ?
C19' H19F 0.9800 . ?
C20' C21' 1.5048(9) . ?
C20' H20C 0.9900 . ?
C20' H20D 0.9900 . ?
C21' H21C 0.9900 . ?
C21' H21D 0.9900 . ?
C22' H22D 0.9800 . ?
C22' H22E 0.9800 . ?
C22' H22F 0.9800 . ?
O5 H5A 0.857(12) . ?
O5 H5B 0.857(12) . ?
O6 H6A 0.876(11) . ?
O6 H6B 0.852(11) . ?

loop_
_geom_torsion_atom_site_label_1
_geom_torsion_atom_site_label_2
_geom_torsion_atom_site_label_3
_geom_torsion_atom_site_label_4
_geom_torsion
_geom_torsion_site_symmetry_1
_geom_torsion_site_symmetry_2
_geom_torsion_site_symmetry_3
_geom_torsion_site_symmetry_4
_geom_torsion_publ_flag
C7 N1 C1 N2 -3.20(8) . . . . ?
C2 N2 C1 N1 1.64(8) . . . . ?
C1 N2 C2 N3 -177.53(4) . . . . ?
C1 N2 C2 C8 2.47(7) . . . . ?
C9 N3 C2 N2 0.39(7) . . . . ?
C9 N3 C2 C8 -179.61(4) . . . . ?
C20 O3 C4 C3 -24.42(7) . . . . ?
C20 O3 C4 C5 154.11(4) . . . . ?
C8 C3 C4 O3 175.25(4) . . . . ?
C8 C3 C4 C5 -3.19(7) . . . . ?
C17 O1 C5 C6 8.36(7) . . . . ?
C17 O1 C5 C4 -169.80(4) . . . . ?
O3 C4 C5 O1 3.86(6) . . . . ?
C3 C4 C5 O1 -177.54(4) . . . . ?
O3 C4 C5 C6 -174.42(4) . . . . ?
C3 C4 C5 C6 4.18(7) . . . . ?
O1 C5 C6 C7 -179.35(4) . . . . ?
C4 C5 C6 C7 -1.29(7) . . . . ?
C1 N1 C7 C8 0.67(7) . . . . ?
C1 N1 C7 C6 -179.19(4) . . . . ?
C5 C6 C7 N1 177.39(4) . . . . ?
C5 C6 C7 C8 -2.47(7) . . . . ?
N1 C7 C8 C3 -176.42(4) . . . . ?
C6 C7 C8 C3 3.43(7) . . . . ?
N1 C7 C8 C2 2.89(7) . . . . ?
C6 C7 C8 C2 -177.26(4) . . . . ?
C4 C3 C8 C7 -0.59(7) . . . . ?
C4 C3 C8 C2 -179.83(4) . . . . ?
N2 C2 C8 C7 -4.50(7) . . . . ?
N3 C2 C8 C7 175.51(4) . . . . ?
N2 C2 C8 C3 174.77(4) . . . . ?
N3 C2 C8 C3 -5.23(7) . . . . ?
C2 N3 C9 C10 -3.54(8) . . . . ?
C2 N3 C9 C14 176.42(4) . . . . ?
C14 C9 C10 C11 0.32(7) . . . . ?
N3 C9 C10 C11 -179.71(4) . . . . ?
C9 C10 C11 C12 -1.10(7) . . . . ?
C10 C11 C12 C13 0.85(7) . . . . ?
C11 C12 C13 C14 0.17(7) . . . . ?
C11 C12 C13 C15 -178.05(5) . . . . ?
C12 C13 C14 C9 -0.94(7) . . . . ?
C15 C13 C14 C9 177.29(4) . . . . ?
C10 C9 C14 C13 0.68(7) . . . . ?
N3 C9 C14 C13 -179.29(4) . . . . ?
C5 O1 C17 C18 173.78(4) . . . . ?
C19 O2 C18 C17 92.36(6) . . . . ?
O1 C17 C18 O2 -67.29(6) . . . . ?
C4 O3 C20 C21 -147.47(4) . . . . ?
C22 O4 C21 C20 166.62(4) . . . . ?
O3 C20 C21 O4 -64.17(6) . . . . ?
C7' N1' C1' N2' 2.88(8) . . . . ?
C2' N2' C1' N1' -1.16(8) . . . . ?
C1' N2' C2' N3' 177.34(4) . . . . ?
C1' N2' C2' C8' -2.63(7) . . . . ?
C9' N3' C2' N2' 0.16(7) . . . . ?
C9' N3' C2' C8' -179.88(4) . . . . ?
C20' O3' C4' C3' 40.35(7) . . . . ?
C20' O3' C4' C5' -140.39(5) . . . . ?
C8' C3' C4' O3' -178.56(4) . . . . ?
C8' C3' C4' C5' 2.21(7) . . . . ?
C17' O1' C5' C6' -3.18(7) . . . . ?
C17' O1' C5' C4' 175.44(4) . . . . ?
O3' C4' C5' O1' -0.74(6) . . . . ?
C3' C4' C5' O1' 178.54(4) . . . . ?
O3' C4' C5' C6' 177.97(4) . . . . ?
C3' C4' C5' C6' -2.75(7) . . . . ?
O1' C5' C6' C7' 179.14(4) . . . . ?
C4' C5' C6' C7' 0.60(7) . . . . ?
C1' N1' C7' C8' -0.81(7) . . . . ?
C1' N1' C7' C6' 179.30(4) . . . . ?
C5' C6' C7' N1' -178.12(4) . . . . ?
C5' C6' C7' C8' 1.99(7) . . . . ?
N1' C7' C8' C3' 177.61(4) . . . . ?
C6' C7' C8' C3' -2.51(7) . . . . ?
N1' C7' C8' C2' -2.48(6) . . . . ?
C6' C7' C8' C2' 177.40(4) . . . . ?
C4' C3' C8' C7' 0.40(7) . . . . ?
C4' C3' C8' C2' -179.51(4) . . . . ?
N2' C2' C8' C7' 4.28(7) . . . . ?
N3' C2' C8' C7' -175.69(4) . . . . ?
N2' C2' C8' C3' -175.82(4) . . . . ?
N3' C2' C8' C3' 4.22(7) . . . . ?
C2' N3' C9' C10' 0.36(8) . . . . ?
C2' N3' C9' C14' -179.97(5) . . . . ?
C14' C9' C10' C11' -1.10(7) . . . . ?
N3' C9' C10' C11' 178.57(4) . . . . ?
C9' C10' C11' C12' 1.04(8) . . . . ?
C10' C11' C12' C13' -0.38(8) . . . . ?
C11' C12' C13' C14' -0.22(7) . . . . ?
C11' C12' C13' C15' -179.85(5) . . . . ?
C12' C13' C14' C9' 0.14(7) . . . . ?
C15' C13' C14' C9' 179.77(4) . . . . ?
C10' C9' C14' C13' 0.53(7) . . . . ?
N3' C9' C14' C13' -179.17(4) . . . . ?
C5' O1' C17' C18' -175.77(4) . . . . ?
C19' O2' C18' C17' -174.68(5) . . . . ?
O1' C17' C18' O2' 75.84(6) . . . . ?
C4' O3' C20' C21' 129.05(5) . . . . ?
C22' O4' C21' C20' -137.77(7) . . . . ?
O3' C20' C21' O4' 62.53(6) . . . . ?
